data_7061384
loop_
_publ_author_name
'Sarkar, Rumpa'
'Samanta, Surya Kanta'
'Hasija, Avantika'
'Chopra, Deepak'
'Ganguly, Debabani'
'Bera, Mrinal K.'

_publ_section_title
;
 A practical route to arylated dihydroacridine derivatives via nickel
 boride mediated intramolecular reductive cyclization-concomitant
 dehydration
;
_journal_issue 15
_journal_name_full 'New Journal of Chemistry'
_journal_page_first 7168
_journal_page_last 7176
_journal_paper_doi 10.1039/D1NJ05196B
_journal_volume 46
_journal_year 2022
_chemical_formula_sum 'C13 H13 N O4'
_chemical_formula_weight 247.24
_space_group_crystal_system triclinic
_space_group_IT_number 2
_space_group_name_Hall '-P 1'
_space_group_name_H-M_alt 'P -1'
_atom_sites_solution_hydrogens geom
_atom_sites_solution_primary direct
_audit_creation_method SHELXL-2018/3
_audit_update_record
;
2021-10-30 deposited with the CCDC.	2022-02-28 downloaded from the CCDC.
;
_cell_angle_alpha 81.847(12)
_cell_angle_beta 84.967(12)
_cell_angle_gamma 61.229(12)
_cell_formula_units_Z 2
_cell_length_a 8.283(4)
_cell_length_b 8.309(4)
_cell_length_c 9.834(5)
_cell_measurement_reflns_used 4243
_cell_measurement_temperature 292(2)
_cell_measurement_theta_max 28.26
_cell_measurement_theta_min 2.81
_cell_volume 587.1(5)
_computing_structure_refinement 'SHELXL-2018/3 (Sheldrick, 2018)'
_computing_structure_solution 'SHELXT 2014/5 (Sheldrick, 2014)'
_diffrn_ambient_temperature 292(2)
_diffrn_measured_fraction_theta_full 0.997
_diffrn_measured_fraction_theta_max 0.956
_diffrn_measurement_device_type 'Bruker AXS'
_diffrn_measurement_method '\p & \w scans'
_diffrn_radiation_type MoK\a
_diffrn_radiation_wavelength 0.71073
_diffrn_reflns_av_R_equivalents 0.0707
_diffrn_reflns_av_unetI/netI 0.0665
_diffrn_reflns_Laue_measured_fraction_full 0.997
_diffrn_reflns_Laue_measured_fraction_max 0.956
_diffrn_reflns_limit_h_max 10
_diffrn_reflns_limit_h_min -10
_diffrn_reflns_limit_k_max 10
_diffrn_reflns_limit_k_min -11
_diffrn_reflns_limit_l_max 13
_diffrn_reflns_limit_l_min -13
_diffrn_reflns_number 9037
_diffrn_reflns_point_group_measured_fraction_full 0.997
_diffrn_reflns_point_group_measured_fraction_max 0.956
_diffrn_reflns_theta_full 25.242
_diffrn_reflns_theta_max 28.357
_diffrn_reflns_theta_min 2.806
_exptl_absorpt_coefficient_mu 0.105
_exptl_absorpt_correction_type none
_exptl_crystal_colour yellow
_exptl_crystal_density_diffrn 1.399
_exptl_crystal_description plates
_exptl_crystal_F_000 260
_exptl_crystal_size_max 0.110
_exptl_crystal_size_mid 0.090
_exptl_crystal_size_min 0.040
_refine_diff_density_max 0.855
_refine_diff_density_min -0.514
_refine_diff_density_rms 0.079
_refine_ls_extinction_method none
_refine_ls_goodness_of_fit_ref 1.043
_refine_ls_hydrogen_treatment constr
_refine_ls_matrix_type full
_refine_ls_number_parameters 164
_refine_ls_number_reflns 2803
_refine_ls_number_restraints 0
_refine_ls_restrained_S_all 1.043
_refine_ls_R_factor_all 0.1721
_refine_ls_R_factor_gt 0.1125
_refine_ls_shift/su_max 0.000
_refine_ls_shift/su_mean 0.000
_refine_ls_structure_factor_coef Fsqd
_refine_ls_weighting_details 'w=1/[\s^2^(Fo^2^)+(0.1255P)^2^+1.2941P] where P=(Fo^2^+2Fc^2^)/3'
_refine_ls_weighting_scheme calc
_refine_ls_wR_factor_gt 0.2782
_refine_ls_wR_factor_ref 0.3291
_reflns_Friedel_coverage 0.000
_reflns_number_gt 1662
_reflns_number_total 2803
_reflns_threshold_expression 'I > 2\s(I)'
_cod_data_source_file d1nj05196b2.cif
_cod_data_source_block shelx
_cod_depositor_comments 'Adding full bibliography for 7061383--7061384.cif.'
_cod_database_code 7061384
_shelx_shelxl_version_number 2018/3
_shelx_space_group_comment
;
The symmetry employed for this shelxl refinement is uniquely defined
by the following loop, which should always be used as a source of
symmetry information in preference to the above space-group names.
They are only intended as comments.
;
_shelx_estimated_absorpt_t_min 0.989
_shelx_estimated_absorpt_t_max 0.996

loop_
_space_group_symop_operation_xyz
'x, y, z'
'-x, -y, -z'

loop_
_atom_site_label
_atom_site_type_symbol
_atom_site_fract_x
_atom_site_fract_y
_atom_site_fract_z
_atom_site_U_iso_or_equiv
_atom_site_adp_type
_atom_site_occupancy
_atom_site_site_symmetry_order
_atom_site_calc_flag
_atom_site_refinement_flags_posn
_atom_site_refinement_flags_adp
_atom_site_refinement_flags_occupancy
_atom_site_disorder_assembly
_atom_site_disorder_group
O4 O 0.2945(5) 0.1037(5) 0.4210(3) 0.0631(10) Uani 1 1 d . . . . .
H4 H 0.230111 0.084097 0.374032 0.095 Uiso 1 1 calc R U . . .
O6 O 0.4426(6) 0.2583(5) 0.5965(3) 0.0709(11) Uani 1 1 d . . . . .
N1 N 0.6176(6) 0.2319(6) 0.0945(4) 0.0606(11) Uani 1 1 d . . . . .
C1 C 0.4442(6) 0.2320(6) 0.0762(4) 0.0442(10) Uani 1 1 d . . . . .
C5 C 0.3677(6) 0.2089(5) 0.3384(4) 0.0427(9) Uani 1 1 d . . . . .
H5 H 0.500160 0.153701 0.353070 0.051 Uiso 1 1 calc R U . . .
C6 C 0.3330(6) 0.2192(5) 0.1871(4) 0.0407(9) Uani 1 1 d . . . . .
C7 C 0.3987(7) 0.2456(6) -0.0581(4) 0.0525(11) Uani 1 1 d . . . . .
H7 H 0.475553 0.256016 -0.129710 0.063 Uiso 1 1 calc R U . . .
C8 C 0.3309(7) 0.3972(6) 0.5300(4) 0.0533(11) Uani 1 1 d . . . . .
C9 C 0.1743(6) 0.2185(7) 0.1540(4) 0.0528(11) Uani 1 1 d . . . . .
H9 H 0.095671 0.208978 0.224440 0.063 Uiso 1 1 calc R U . . .
CA C 0.2503(7) 0.5739(7) 0.5847(4) 0.0552(12) Uani 1 1 d . . . . .
HA H 0.264904 0.576157 0.676980 0.066 Uiso 1 1 calc R U . . .
O2 O 0.6923(7) 0.1795(11) 0.2000(5) 0.129(2) Uani 1 1 d . . . . .
CC C 0.2428(8) 0.2437(7) -0.0858(5) 0.0643(14) Uani 1 1 d . . . . .
HC H 0.212761 0.250710 -0.176179 0.077 Uiso 1 1 calc R U . . .
CD C 0.1295(7) 0.2315(8) 0.0202(5) 0.0625(13) Uani 1 1 d . . . . .
HD H 0.021062 0.232075 0.001585 0.075 Uiso 1 1 calc R U . . .
CE C 0.1582(7) 0.7290(7) 0.5080(5) 0.0618(13) Uani 1 1 d . . . . .
HE H 0.111841 0.838123 0.548121 0.074 Uiso 1 1 calc R U . . .
CF C 0.2666(9) 0.3998(6) 0.3899(5) 0.0663(15) Uani 1 1 d . . . . .
HF H 0.141131 0.417924 0.408869 0.080 Uiso 1 1 calc R U . . .
CG C 0.1226(8) 0.7428(6) 0.3602(5) 0.0648(14) Uani 1 1 d . . . . .
HB H 0.148617 0.836800 0.309075 0.078 Uiso 1 1 calc R U . . .
HG H -0.006550 0.780780 0.349467 0.078 Uiso 1 1 calc R U . . .
CH C 0.2389(11) 0.5618(8) 0.3016(5) 0.093(2) Uani 1 1 d . . . . .
HH H 0.181686 0.564689 0.218701 0.111 Uiso 1 1 calc R U . . .
HI H 0.358475 0.552331 0.275121 0.111 Uiso 1 1 calc R U . . .
O1 O 0.6902(9) 0.2720(14) 0.0002(7) 0.189(4) Uani 1 1 d . . . . .

loop_
_atom_site_aniso_label
_atom_site_aniso_U_11
_atom_site_aniso_U_22
_atom_site_aniso_U_33
_atom_site_aniso_U_23
_atom_site_aniso_U_13
_atom_site_aniso_U_12
O4 0.080(2) 0.074(2) 0.0397(16) 0.0011(15) 0.0057(15) -0.044(2)
O6 0.100(3) 0.063(2) 0.0335(15) 0.0034(14) -0.0143(17) -0.027(2)
N1 0.059(2) 0.078(3) 0.055(2) -0.017(2) 0.0144(19) -0.040(2)
C1 0.052(2) 0.042(2) 0.040(2) -0.0073(16) 0.0055(17) -0.0232(19)
C5 0.047(2) 0.042(2) 0.0298(18) -0.0018(15) 0.0004(15) -0.0148(18)
C6 0.048(2) 0.0355(19) 0.0343(19) -0.0049(15) 0.0000(16) -0.0166(17)
C7 0.065(3) 0.058(3) 0.034(2) -0.0047(18) 0.0066(19) -0.031(2)
C8 0.076(3) 0.055(3) 0.0302(19) -0.0017(18) -0.0009(19) -0.032(2)
C9 0.053(3) 0.064(3) 0.043(2) -0.006(2) 0.0055(19) -0.030(2)
CA 0.066(3) 0.065(3) 0.037(2) -0.015(2) 0.006(2) -0.032(2)
O2 0.106(4) 0.274(8) 0.056(3) -0.038(3) 0.009(2) -0.126(5)
CC 0.084(4) 0.072(3) 0.037(2) -0.006(2) -0.006(2) -0.037(3)
CD 0.059(3) 0.075(3) 0.056(3) -0.006(2) -0.010(2) -0.033(3)
CE 0.067(3) 0.054(3) 0.058(3) -0.018(2) 0.006(2) -0.022(2)
CF 0.100(4) 0.043(2) 0.040(2) -0.0011(19) -0.019(2) -0.019(3)
CG 0.080(4) 0.042(2) 0.057(3) -0.002(2) -0.007(2) -0.017(2)
CH 0.148(6) 0.052(3) 0.043(3) -0.005(2) -0.023(3) -0.016(3)
O1 0.139(5) 0.365(12) 0.116(5) 0.088(6) -0.029(4) -0.188(7)

loop_
_atom_type_symbol
_atom_type_description
_atom_type_scat_dispersion_real
_atom_type_scat_dispersion_imag
_atom_type_scat_source
C C 0.0033 0.0016 'International Tables Vol C Tables 4.2.6.8 and 6.1.1.4'
H H 0.0000 0.0000 'International Tables Vol C Tables 4.2.6.8 and 6.1.1.4'
N N 0.0061 0.0033 'International Tables Vol C Tables 4.2.6.8 and 6.1.1.4'
O O 0.0106 0.0060 'International Tables Vol C Tables 4.2.6.8 and 6.1.1.4'

loop_
_geom_angle_atom_site_label_1
_geom_angle_atom_site_label_2
_geom_angle_atom_site_label_3
_geom_angle
_geom_angle_site_symmetry_1
_geom_angle_site_symmetry_3
_geom_angle_publ_flag
C5 O4 H4 109.5 . . ?
O1 N1 O2 118.7(5) . . ?
O1 N1 C1 119.3(5) . . ?
O2 N1 C1 121.8(4) . . ?
C7 C1 C6 122.4(4) . . ?
C7 C1 N1 115.5(4) . . ?
C6 C1 N1 122.1(4) . . ?
O4 C5 C6 110.6(3) . . ?
O4 C5 CF 104.5(4) . . ?
C6 C5 CF 111.7(3) . . ?
O4 C5 H5 110.0 . . ?
C6 C5 H5 110.0 . . ?
CF C5 H5 110.0 . . ?
C9 C6 C1 115.6(4) . . ?
C9 C6 C5 117.9(4) . . ?
C1 C6 C5 126.6(4) . . ?
CC C7 C1 120.1(4) . . ?
CC C7 H7 120.0 . . ?
C1 C7 H7 120.0 . . ?
O6 C8 CA 119.9(4) . . ?
O6 C8 CF 124.0(4) . . ?
CA C8 CF 116.1(4) . . ?
CD C9 C6 121.9(4) . . ?
CD C9 H9 119.0 . . ?
C6 C9 H9 119.0 . . ?
CE CA C8 121.7(4) . . ?
CE CA HA 119.1 . . ?
C8 CA HA 119.1 . . ?
C7 CC CD 119.4(4) . . ?
C7 CC HC 120.3 . . ?
CD CC HC 120.3 . . ?
CC CD C9 120.6(5) . . ?
CC CD HD 119.7 . . ?
C9 CD HD 119.7 . . ?
CA CE CG 124.1(4) . . ?
CA CE HE 118.0 . . ?
CG CE HE 118.0 . . ?
CH CF C8 111.9(5) . . ?
CH CF C5 121.0(4) . . ?
C8 CF C5 111.9(4) . . ?
CH CF HF 103.2 . . ?
C8 CF HF 103.2 . . ?
C5 CF HF 103.2 . . ?
CE CG CH 112.0(4) . . ?
CE CG HB 109.2 . . ?
CH CG HB 109.2 . . ?
CE CG HG 109.2 . . ?
CH CG HG 109.2 . . ?
HB CG HG 107.9 . . ?
CF CH CG 116.0(5) . . ?
CF CH HH 108.3 . . ?
CG CH HH 108.3 . . ?
CF CH HI 108.3 . . ?
CG CH HI 108.3 . . ?
HH CH HI 107.4 . . ?

loop_
_geom_bond_atom_site_label_1
_geom_bond_atom_site_label_2
_geom_bond_distance
_geom_bond_site_symmetry_2
_geom_bond_publ_flag
O4 C5 1.419(5) . ?
O4 H4 0.8200 . ?
O6 C8 1.216(5) . ?
N1 O1 1.157(6) . ?
N1 O2 1.172(6) . ?
N1 C1 1.463(6) . ?
C1 C7 1.380(6) . ?
C1 C6 1.391(5) . ?
C5 C6 1.522(5) . ?
C5 CF 1.533(6) . ?
C5 H5 0.9800 . ?
C6 C9 1.384(6) . ?
C7 CC 1.351(7) . ?
C7 H7 0.9300 . ?
C8 CA 1.452(6) . ?
C8 CF 1.514(6) . ?
C9 CD 1.374(6) . ?
C9 H9 0.9300 . ?
CA CE 1.301(7) . ?
CA HA 0.9300 . ?
CC CD 1.366(7) . ?
CC HC 0.9300 . ?
CD HD 0.9300 . ?
CE CG 1.486(7) . ?
CE HE 0.9300 . ?
CF CH 1.423(7) . ?
CF HF 0.9800 . ?
CG CH 1.508(7) . ?
CG HB 0.9700 . ?
CG HG 0.9700 . ?
CH HH 0.9700 . ?
CH HI 0.9700 . ?
